data_7246413
loop_
_publ_author_name
'Wu, Jianglong'
'Ma, Yinfeng'
'Wang, Yan'
'Wang, Chenyu'
'Luo, Hui'
'Li, Dianjun'
'Yang, Jinhui'

_publ_section_title
;
 Copper-catalyzed direct synthesis of 3-methylene-2-arylisoindolin-1-ones
 with calcium carbide as a surrogate of gaseous acetylene
;
_journal_issue 9
_journal_name_full 'Green Chemistry'
_journal_page_first 3425
_journal_page_last 3430
_journal_paper_doi 10.1039/D2GC03572C
_journal_volume 25
_journal_year 2023
_chemical_formula_moiety 'C15 H10 I N O'
_chemical_formula_sum 'C15 H10 I N O'
_chemical_formula_weight 347.14
_space_group_crystal_system monoclinic
_space_group_IT_number 14
_space_group_name_Hall '-P 2ybc'
_space_group_name_H-M_alt 'P 1 21/c 1'
_atom_sites_solution_hydrogens geom
_atom_sites_solution_primary dual
_audit_creation_date 2022-07-06
_audit_creation_method
;
Olex2 1.3
(compiled 2020.11.12 svn.r5f609507 for OlexSys, GUI svn.r6408)
;
_audit_update_record
;
2023-01-19 deposited with the CCDC.	2023-01-27 downloaded from the CCDC.
;
_cell_angle_alpha 90
_cell_angle_beta 101.381(2)
_cell_angle_gamma 90
_cell_formula_units_Z 4
_cell_length_a 13.0551(6)
_cell_length_b 7.4021(3)
_cell_length_c 13.9932(6)
_cell_measurement_reflns_used 7995
_cell_measurement_temperature 300.0
_cell_measurement_theta_max 26.44
_cell_measurement_theta_min 2.97
_cell_volume 1325.65(10)
_computing_cell_refinement 'SAINT V8.40B (?, 2016)'
_computing_data_reduction 'SAINT V8.40B (?, 2016)'
_computing_molecular_graphics 'Olex2 1.3 (Dolomanov et al., 2009)'
_computing_publication_material 'Olex2 1.3 (Dolomanov et al., 2009)'
_computing_structure_refinement 'XL  (Sheldrick, 2008)'
_computing_structure_solution 'SHELXT 2014/5 (Sheldrick, 2014)'
_diffrn_ambient_temperature 300.0
_diffrn_measured_fraction_theta_full 0.998
_diffrn_measured_fraction_theta_max 0.986
_diffrn_measurement_device_type 'CCD area detector'
_diffrn_measurement_method 'phi and omega scans'
_diffrn_radiation_monochromator graphite
_diffrn_radiation_type MoK\a
_diffrn_radiation_wavelength 0.71073
_diffrn_reflns_av_R_equivalents 0.0205
_diffrn_reflns_av_unetI/netI 0.0169
_diffrn_reflns_Laue_measured_fraction_full 0.998
_diffrn_reflns_Laue_measured_fraction_max 0.986
_diffrn_reflns_limit_h_max 14
_diffrn_reflns_limit_h_min -16
_diffrn_reflns_limit_k_max 9
_diffrn_reflns_limit_k_min -7
_diffrn_reflns_limit_l_max 17
_diffrn_reflns_limit_l_min -17
_diffrn_reflns_number 12688
_diffrn_reflns_point_group_measured_fraction_full 0.998
_diffrn_reflns_point_group_measured_fraction_max 0.986
_diffrn_reflns_theta_full 25.242
_diffrn_reflns_theta_max 26.578
_diffrn_reflns_theta_min 1.591
_diffrn_source_current 1.4
_diffrn_source_power 0.07
_diffrn_source_voltage 50.0
_exptl_absorpt_coefficient_mu 2.402
_exptl_absorpt_correction_T_max 0.7454
_exptl_absorpt_correction_T_min 0.6217
_exptl_absorpt_correction_type multi-scan
_exptl_absorpt_process_details
;
SADABS-2016/2 (Bruker,2016/2) was used for absorption correction.
wR2(int) was 0.1627 before and 0.0371 after correction.
The Ratio of minimum to maximum transmission is 0.8340.
The \l/2 correction factor is Not present.
;
_exptl_crystal_colour 'clear light white'
_exptl_crystal_colour_lustre clear
_exptl_crystal_colour_modifier light
_exptl_crystal_colour_primary white
_exptl_crystal_density_diffrn 1.739
_exptl_crystal_description block
_exptl_crystal_F_000 672
_exptl_crystal_size_max 0.19
_exptl_crystal_size_mid 0.15
_exptl_crystal_size_min 0.11
_refine_diff_density_max 0.922
_refine_diff_density_min -1.017
_refine_diff_density_rms 0.160
_refine_ls_extinction_method none
_refine_ls_goodness_of_fit_ref 0.997
_refine_ls_hydrogen_treatment constr
_refine_ls_matrix_type full
_refine_ls_number_parameters 163
_refine_ls_number_reflns 2735
_refine_ls_number_restraints 0
_refine_ls_restrained_S_all 0.997
_refine_ls_R_factor_all 0.0330
_refine_ls_R_factor_gt 0.0270
_refine_ls_shift/su_max 0.001
_refine_ls_shift/su_mean 0.000
_refine_ls_structure_factor_coef Fsqd
_refine_ls_weighting_details 'w=1/[\s^2^(Fo^2^)+(0.0601P)^2^+1.2726P] where P=(Fo^2^+2Fc^2^)/3'
_refine_ls_weighting_scheme calc
_refine_ls_wR_factor_gt 0.0803
_refine_ls_wR_factor_ref 0.0982
_reflns_Friedel_coverage 0.000
_reflns_number_gt 2437
_reflns_number_total 2735
_reflns_threshold_expression 'I > 2\s(I)'
_cod_data_source_file d2gc03572c2.cif
_cod_data_source_block wjl-1
_cod_depositor_comments 'Adding full bibliography for 7246413.cif.'
_cod_database_code 7246413
_shelx_shelxl_version_number 2018/3
_shelx_space_group_comment
;
The symmetry employed for this shelxl refinement is uniquely defined
by the following loop, which should always be used as a source of
symmetry information in preference to the above space-group names.
They are only intended as comments.
;
_shelx_estimated_absorpt_t_max 0.778
_shelx_estimated_absorpt_t_min 0.658
_olex2_refinement_description
;
1. Fixed Uiso
 At 1.2 times of:
  All C(H) groups, All C(H,H) groups
2.a Aromatic/amide H refined with riding coordinates:
 C3(H3), C4(H4), C5(H5), C6(H6), C11(H11), C12(H12), C13(H13), C14(H14)
2.b X=CH2 refined with riding coordinates:
 C1(H1A,H1B)
;
_olex2_submission_special_instructions 'No special instructions were received'

loop_
_space_group_symop_operation_xyz
'x, y, z'
'-x, y+1/2, -z+1/2'
'-x, -y, -z'
'x, -y-1/2, z-1/2'

loop_
_atom_site_label
_atom_site_type_symbol
_atom_site_fract_x
_atom_site_fract_y
_atom_site_fract_z
_atom_site_U_iso_or_equiv
_atom_site_adp_type
_atom_site_occupancy
_atom_site_site_symmetry_order
_atom_site_calc_flag
_atom_site_refinement_flags_posn
_atom_site_refinement_flags_adp
_atom_site_refinement_flags_occupancy
_atom_site_disorder_assembly
_atom_site_disorder_group
C C 0.7561(2) 0.4478(3) 0.4793(2) 0.0403(6) Uani 1 1 d . . . . .
C2 C 0.8583(2) 0.4484(4) 0.5451(2) 0.0403(6) Uani 1 1 d . . . . .
C3 C 0.9239(3) 0.5892(4) 0.5831(2) 0.0493(7) Uani 1 1 d . . . . .
H3 H 0.905240 0.708803 0.568721 0.059 Uiso 1 1 calc R U . . .
C4 C 1.0179(3) 0.5457(5) 0.6432(3) 0.0573(9) Uani 1 1 d . . . . .
H4 H 1.063088 0.638282 0.669192 0.069 Uiso 1 1 calc R U . . .
C5 C 1.0469(3) 0.3688(6) 0.6659(3) 0.0628(9) Uani 1 1 d . . . . .
H5 H 1.111052 0.344458 0.706107 0.075 Uiso 1 1 calc R U . . .
C6 C 0.9813(3) 0.2278(5) 0.6292(3) 0.0558(8) Uani 1 1 d . . . . .
H6 H 1.000026 0.108454 0.644509 0.067 Uiso 1 1 calc R U . . .
C7 C 0.8867(2) 0.2702(4) 0.5689(2) 0.0433(6) Uani 1 1 d . . . . .
C8 C 0.8017(3) 0.1507(4) 0.5226(2) 0.0472(7) Uani 1 1 d . . . . .
O9 O 0.7934(2) -0.0120(3) 0.5290(2) 0.0683(8) Uani 1 1 d . . . . .
C10 C 0.6276(2) 0.2004(4) 0.4191(2) 0.0434(6) Uani 1 1 d . . . . .
C11 C 0.5395(3) 0.2347(5) 0.4585(3) 0.0541(8) Uani 1 1 d . . . . .
H11 H 0.545611 0.302251 0.515358 0.065 Uiso 1 1 calc R U . . .
C12 C 0.4428(3) 0.1683(5) 0.4131(3) 0.0628(9) Uani 1 1 d . . . . .
H12 H 0.383807 0.193750 0.438666 0.075 Uiso 1 1 calc R U . . .
C13 C 0.4341(3) 0.0651(5) 0.3304(3) 0.0626(10) Uani 1 1 d . . . . .
H13 H 0.369383 0.018121 0.301230 0.075 Uiso 1 1 calc R U . . .
C14 C 0.5200(3) 0.0304(5) 0.2901(3) 0.0566(8) Uani 1 1 d . . . . .
H14 H 0.513529 -0.040346 0.234336 0.068 Uiso 1 1 calc R U . . .
C15 C 0.6169(2) 0.1019(4) 0.3334(2) 0.0448(7) Uani 1 1 d . . . . .
I1 I 0.74211(2) 0.06423(4) 0.26254(2) 0.06537(14) Uani 1 1 d . . . . .
N1 N 0.7264(2) 0.2632(3) 0.46906(19) 0.0438(6) Uani 1 1 d . . . . .
C1 C 0.7022(3) 0.5849(4) 0.4353(3) 0.0530(8) Uani 1 1 d . . . . .
H1A H 0.638627 0.564561 0.393172 0.064 Uiso 1 1 calc R U . . .
H1B H 0.727601 0.701961 0.446244 0.064 Uiso 1 1 calc R U . . .

loop_
_atom_site_aniso_label
_atom_site_aniso_U_11
_atom_site_aniso_U_22
_atom_site_aniso_U_33
_atom_site_aniso_U_23
_atom_site_aniso_U_13
_atom_site_aniso_U_12
C 0.0465(16) 0.0331(13) 0.0426(15) -0.0049(11) 0.0121(12) -0.0009(11)
C2 0.0469(16) 0.0389(14) 0.0372(14) -0.0024(10) 0.0133(12) -0.0012(11)
C3 0.0585(19) 0.0416(16) 0.0504(17) -0.0086(12) 0.0169(15) -0.0075(13)
C4 0.055(2) 0.066(2) 0.0510(19) -0.0121(15) 0.0113(15) -0.0185(16)
C5 0.052(2) 0.081(3) 0.0525(19) 0.0026(18) 0.0026(15) -0.0050(19)
C6 0.0514(18) 0.0579(19) 0.0560(19) 0.0095(15) 0.0057(15) 0.0007(15)
C7 0.0462(16) 0.0417(15) 0.0429(14) 0.0017(12) 0.0110(12) 0.0002(12)
C8 0.0499(17) 0.0373(15) 0.0530(17) 0.0017(13) 0.0070(13) 0.0016(13)
O9 0.0693(17) 0.0303(11) 0.097(2) 0.0074(12) -0.0025(15) 0.0003(11)
C10 0.0450(15) 0.0345(13) 0.0500(16) 0.0013(12) 0.0081(12) 0.0002(12)
C11 0.0556(19) 0.0529(18) 0.0564(18) -0.0018(15) 0.0173(15) 0.0016(15)
C12 0.0493(19) 0.064(2) 0.081(3) 0.0051(19) 0.0258(17) 0.0017(16)
C13 0.0434(19) 0.064(2) 0.078(3) -0.0020(17) 0.0049(18) -0.0110(15)
C14 0.0497(19) 0.0550(19) 0.062(2) -0.0114(16) 0.0032(15) -0.0055(15)
C15 0.0424(16) 0.0393(14) 0.0522(17) -0.0029(12) 0.0081(13) 0.0008(12)
I1 0.05400(18) 0.0759(2) 0.0701(2) -0.01601(11) 0.02165(13) -0.00080(10)
N1 0.0446(13) 0.0312(11) 0.0521(14) -0.0024(10) 0.0012(11) -0.0003(10)
C1 0.058(2) 0.0375(16) 0.061(2) -0.0017(13) 0.0066(16) 0.0019(13)

loop_
_atom_type_symbol
_atom_type_description
_atom_type_scat_dispersion_real
_atom_type_scat_dispersion_imag
_atom_type_scat_source
C C 0.0033 0.0016 'International Tables Vol C Tables 4.2.6.8 and 6.1.1.4'
H H 0.0000 0.0000 'International Tables Vol C Tables 4.2.6.8 and 6.1.1.4'
I I -0.4742 1.8119 'International Tables Vol C Tables 4.2.6.8 and 6.1.1.4'
N N 0.0061 0.0033 'International Tables Vol C Tables 4.2.6.8 and 6.1.1.4'
O O 0.0106 0.0060 'International Tables Vol C Tables 4.2.6.8 and 6.1.1.4'

loop_
_geom_angle_atom_site_label_1
_geom_angle_atom_site_label_2
_geom_angle_atom_site_label_3
_geom_angle
_geom_angle_site_symmetry_1
_geom_angle_site_symmetry_3
_geom_angle_publ_flag
N1 C C2 105.3(2) . . ?
C1 C C2 129.0(3) . . ?
C1 C N1 125.7(3) . . ?
C3 C2 C 131.4(3) . . ?
C3 C2 C7 120.3(3) . . ?
C7 C2 C 108.3(2) . . ?
C2 C3 H3 121.1 . . ?
C4 C3 C2 117.8(3) . . ?
C4 C3 H3 121.1 . . ?
C3 C4 H4 119.0 . . ?
C3 C4 C5 122.0(3) . . ?
C5 C4 H4 119.0 . . ?
C4 C5 H5 119.7 . . ?
C4 C5 C6 120.6(3) . . ?
C6 C5 H5 119.7 . . ?
C5 C6 H6 121.1 . . ?
C7 C6 C5 117.8(3) . . ?
C7 C6 H6 121.1 . . ?
C2 C7 C8 108.8(3) . . ?
C6 C7 C2 121.6(3) . . ?
C6 C7 C8 129.6(3) . . ?
O9 C8 C7 129.5(3) . . ?
O9 C8 N1 124.8(3) . . ?
N1 C8 C7 105.7(2) . . ?
C11 C10 N1 119.2(3) . . ?
C15 C10 C11 119.2(3) . . ?
C15 C10 N1 121.6(3) . . ?
C10 C11 H11 119.9 . . ?
C12 C11 C10 120.2(3) . . ?
C12 C11 H11 119.9 . . ?
C11 C12 H12 120.0 . . ?
C13 C12 C11 120.0(3) . . ?
C13 C12 H12 120.0 . . ?
C12 C13 H13 119.6 . . ?
C14 C13 C12 120.7(3) . . ?
C14 C13 H13 119.6 . . ?
C13 C14 H14 120.2 . . ?
C13 C14 C15 119.6(3) . . ?
C15 C14 H14 120.2 . . ?
C10 C15 C14 120.2(3) . . ?
C10 C15 I1 121.7(2) . . ?
C14 C15 I1 118.0(3) . . ?
C8 N1 C 111.8(3) . . ?
C8 N1 C10 123.2(2) . . ?
C10 N1 C 124.7(2) . . ?
C C1 H1A 120.0 . . ?
C C1 H1B 120.0 . . ?
H1A C1 H1B 120.0 . . ?

loop_
_geom_bond_atom_site_label_1
_geom_bond_atom_site_label_2
_geom_bond_distance
_geom_bond_site_symmetry_2
_geom_bond_publ_flag
C C2 1.463(4) . ?
C N1 1.420(3) . ?
C C1 1.317(4) . ?
C2 C3 1.387(4) . ?
C2 C7 1.393(4) . ?
C3 H3 0.9300 . ?
C3 C4 1.382(5) . ?
C4 H4 0.9300 . ?
C4 C5 1.382(6) . ?
C5 H5 0.9300 . ?
C5 C6 1.383(5) . ?
C6 H6 0.9300 . ?
C6 C7 1.387(4) . ?
C7 C8 1.467(4) . ?
C8 O9 1.214(4) . ?
C8 N1 1.389(4) . ?
C10 C11 1.393(5) . ?
C10 C15 1.387(4) . ?
C10 N1 1.418(4) . ?
C11 H11 0.9300 . ?
C11 C12 1.387(5) . ?
C12 H12 0.9300 . ?
C12 C13 1.373(6) . ?
C13 H13 0.9300 . ?
C13 C14 1.375(6) . ?
C14 H14 0.9300 . ?
C14 C15 1.395(5) . ?
C15 I1 2.091(3) . ?
C1 H1A 0.9300 . ?
C1 H1B 0.9300 . ?

loop_
_geom_torsion_atom_site_label_1
_geom_torsion_atom_site_label_2
_geom_torsion_atom_site_label_3
_geom_torsion_atom_site_label_4
_geom_torsion
_geom_torsion_site_symmetry_1
_geom_torsion_site_symmetry_2
_geom_torsion_site_symmetry_3
_geom_torsion_site_symmetry_4
_geom_torsion_publ_flag
C C2 C3 C4 -179.0(3) . . . . ?
C C2 C7 C6 178.8(3) . . . . ?
C C2 C7 C8 -2.5(4) . . . . ?
C2 C N1 C8 -0.2(4) . . . . ?
C2 C N1 C10 173.4(3) . . . . ?
C2 C3 C4 C5 -0.3(5) . . . . ?
C2 C7 C8 O9 -176.0(4) . . . . ?
C2 C7 C8 N1 2.3(4) . . . . ?
C3 C2 C7 C6 -1.3(5) . . . . ?
C3 C2 C7 C8 177.4(3) . . . . ?
C3 C4 C5 C6 -0.5(6) . . . . ?
C4 C5 C6 C7 0.5(6) . . . . ?
C5 C6 C7 C2 0.4(5) . . . . ?
C5 C6 C7 C8 -178.0(3) . . . . ?
C6 C7 C8 O9 2.6(6) . . . . ?
C6 C7 C8 N1 -179.1(3) . . . . ?
C7 C2 C3 C4 1.2(5) . . . . ?
C7 C8 N1 C -1.3(4) . . . . ?
C7 C8 N1 C10 -175.0(3) . . . . ?
O9 C8 N1 C 177.2(3) . . . . ?
O9 C8 N1 C10 3.4(5) . . . . ?
C10 C11 C12 C13 1.5(6) . . . . ?
C11 C10 C15 C14 -3.3(5) . . . . ?
C11 C10 C15 I1 174.3(2) . . . . ?
C11 C10 N1 C -68.6(4) . . . . ?
C11 C10 N1 C8 104.3(4) . . . . ?
C11 C12 C13 C14 -1.8(6) . . . . ?
C12 C13 C14 C15 -0.4(6) . . . . ?
C13 C14 C15 C10 3.0(5) . . . . ?
C13 C14 C15 I1 -174.7(3) . . . . ?
C15 C10 C11 C12 1.1(5) . . . . ?
C15 C10 N1 C 113.0(4) . . . . ?
C15 C10 N1 C8 -74.1(4) . . . . ?
N1 C C2 C3 -178.2(3) . . . . ?
N1 C C2 C7 1.6(3) . . . . ?
N1 C10 C11 C12 -177.4(3) . . . . ?
N1 C10 C15 C14 175.1(3) . . . . ?
N1 C10 C15 I1 -7.3(4) . . . . ?
C1 C C2 C3 3.6(6) . . . . ?
C1 C C2 C7 -176.5(4) . . . . ?
C1 C N1 C8 178.0(3) . . . . ?
C1 C N1 C10 -8.4(5) . . . . ?
